data_1549879
loop_
_publ_author_name
'Tashiro, Shohei'
'Umeki, Tsutomu'
'Kubota, Ryou'
'Shionoya, Mitsuhiko'

_publ_section_title
;
 Rational synthesis of benzimidazole[3]arenes by Cu<sup>II</sup>-catalyzed
 post-macrocyclization transformation.
;
_journal_issue 39
_journal_name_full 'Chemical science'
_journal_page_first 7614
_journal_page_last 7619
_journal_paper_doi 10.1039/c8sc03086c
_journal_volume 9
_journal_year 2018
_chemical_formula_moiety '(C42 H30 N6), 3(C7 H8 S O3), 3(O H2)'
_chemical_formula_sum 'C63 H60 N6 O12 S3'
_chemical_formula_weight 1189.35
_space_group_crystal_system triclinic
_space_group_IT_number 2
_space_group_name_Hall '-P 1'
_space_group_name_H-M_alt 'P -1'
_symmetry_space_group_name_Hall '-P 1'
_symmetry_space_group_name_H-M 'P -1'
_atom_sites_solution_hydrogens mixed
_audit_creation_method SHELXL-2013
_audit_update_record
;
2017-11-15 deposited with the CCDC.
2018-09-05 downloaded from the CCDC.
;
_cell_angle_alpha 98.632(2)
_cell_angle_beta 94.107(2)
_cell_angle_gamma 107.170(2)
_cell_formula_units_Z 2
_cell_length_a 9.9758(3)
_cell_length_b 14.1235(3)
_cell_length_c 21.6617(4)
_cell_measurement_reflns_used 10031
_cell_measurement_temperature 93(2)
_cell_measurement_theta_max 73.87
_cell_measurement_theta_min 3.32
_cell_volume 2861.15(12)
_computing_cell_refinement 'CrysAlisPro 1.171.39.20a (Rigaku OD, 2015)'
_computing_data_collection 'CrysAlisPro 1.171.39.20a (Rigaku OD, 2015)'
_computing_data_reduction 'CrysAlisPro 1.171.39.20a (Rigaku OD, 2015)'
_computing_molecular_graphics 'CrystalStructure 4.2.4 (Rigaku, 2016)'
_computing_publication_material 'CrystalStructure 4.2.4'
_computing_structure_refinement 'SHELXL-2013 (Sheldrick, 2013)'
_computing_structure_solution 'SHELXT Version 2014/5 (Sheldrick, 2014)'
_diffrn_ambient_temperature 93(2)
_diffrn_detector_area_resol_mean 5.811
_diffrn_measured_fraction_theta_full 0.995
_diffrn_measured_fraction_theta_max 0.962
_diffrn_measurement_device_type 'Rigaku XtaLAB P200'
_diffrn_measurement_method \w
_diffrn_radiation_type CuK\a
_diffrn_radiation_wavelength 1.54184
_diffrn_reflns_av_R_equivalents 0.0433
_diffrn_reflns_av_unetI/netI 0.0501
_diffrn_reflns_Laue_measured_fraction_full 0.995
_diffrn_reflns_Laue_measured_fraction_max 0.962
_diffrn_reflns_limit_h_max 12
_diffrn_reflns_limit_h_min -11
_diffrn_reflns_limit_k_max 16
_diffrn_reflns_limit_k_min -17
_diffrn_reflns_limit_l_max 25
_diffrn_reflns_limit_l_min -26
_diffrn_reflns_number 32111
_diffrn_reflns_point_group_measured_fraction_full 0.995
_diffrn_reflns_point_group_measured_fraction_max 0.962
_diffrn_reflns_theta_full 67.684
_diffrn_reflns_theta_max 74.436
_diffrn_reflns_theta_min 3.329
_exptl_absorpt_coefficient_mu 1.768
_exptl_crystal_colour colorless
_exptl_crystal_density_diffrn 1.381
_exptl_crystal_description plate
_exptl_crystal_F_000 1248
_exptl_crystal_recrystallization_method 'Re-crystallisation from solvent: dichloromethane'
_exptl_crystal_size_max 0.079
_exptl_crystal_size_mid 0.043
_exptl_crystal_size_min 0.028
_refine_diff_density_max 0.450
_refine_diff_density_min -0.558
_refine_diff_density_rms 0.055
_refine_ls_extinction_method none
_refine_ls_goodness_of_fit_ref 1.047
_refine_ls_hydrogen_treatment mixed
_refine_ls_matrix_type full
_refine_ls_number_parameters 800
_refine_ls_number_reflns 11270
_refine_ls_number_restraints 19
_refine_ls_restrained_S_all 1.051
_refine_ls_R_factor_all 0.0664
_refine_ls_R_factor_gt 0.0488
_refine_ls_shift/su_max 0.001
_refine_ls_shift/su_mean 0.000
_refine_ls_structure_factor_coef Fsqd
_refine_ls_weighting_details 'w=1/[\s^2^(Fo^2^)+(0.0641P)^2^+1.3566P] where P=(Fo^2^+2Fc^2^)/3'
_refine_ls_weighting_scheme calc
_refine_ls_wR_factor_gt 0.1241
_refine_ls_wR_factor_ref 0.1332
_reflns_Friedel_coverage 0.000
_reflns_number_gt 8644
_reflns_number_total 11270
_reflns_threshold_expression 'I > 2\s(I)'
_cod_data_source_file c8sc03086c2.cif
_cod_data_source_block protonated_anti-benzimidazole[3]arene
_cod_depositor_comments 'Adding full bibliography for 1549877--1549879.cif.'
_cod_original_cell_volume 2861.14(12)
_cod_database_code 1549879
_shelx_space_group_comment
;
The symmetry employed for this shelxl refinement is uniquely defined
by the following loop, which should always be used as a source of
symmetry information in preference to the above space-group names.
They are only intended as comments.
;
_shelx_estimated_absorpt_t_min 0.873
_shelx_estimated_absorpt_t_max 0.952
_shelxl_version_number 2013-4

loop_
_space_group_symop_operation_xyz
'x, y, z'
'-x, -y, -z'

loop_
_atom_site_label
_atom_site_type_symbol
_atom_site_fract_x
_atom_site_fract_y
_atom_site_fract_z
_atom_site_U_iso_or_equiv
_atom_site_adp_type
_atom_site_occupancy
_atom_site_site_symmetry_order
_atom_site_calc_flag
_atom_site_refinement_flags_posn
_atom_site_refinement_flags_adp
_atom_site_refinement_flags_occupancy
_atom_site_disorder_assembly
_atom_site_disorder_group
S1 S 0.33084(7) 0.64434(5) 0.58515(3) 0.03504(15) Uani 1 1 d . . . . .
S2 S 0.82203(6) 0.97165(4) 0.23985(3) 0.03124(14) Uani 1 1 d . . . . .
S3 S 0.20112(6) 0.51246(4) -0.09675(3) 0.02950(13) Uani 1 1 d . . . . .
O1 O 0.3337(2) 0.71429(14) 0.64198(8) 0.0445(4) Uani 1 1 d . . . . .
O2 O 0.4010(2) 0.57039(15) 0.59412(10) 0.0482(5) Uani 1 1 d . . . . .
O3 O 0.18743(18) 0.59828(13) 0.55275(8) 0.0360(4) Uani 1 1 d . . . . .
O4 O 0.87956(19) 1.00387(14) 0.30536(8) 0.0389(4) Uani 1 1 d . . . . .
O5 O 0.7767(2) 1.04612(14) 0.21307(9) 0.0447(5) Uani 1 1 d . . . . .
O6 O 0.71152(18) 0.87333(13) 0.22876(9) 0.0382(4) Uani 1 1 d . . . . .
O7 O 0.32004(18) 0.52344(12) -0.04940(8) 0.0333(4) Uani 1 1 d . . . . .
O8 O 0.07836(18) 0.42960(12) -0.09153(9) 0.0379(4) Uani 1 1 d . . . . .
O9 O 0.24329(19) 0.51034(13) -0.15943(8) 0.0362(4) Uani 1 1 d . . . . .
O10 O 0.6282(3) 1.19256(17) 0.22398(9) 0.0508(5) Uani 1 1 d D . . . .
H10A H 0.667(3) 1.146(2) 0.2213(15) 0.061 Uiso 1 1 d D U . . .
H10B H 0.638(4) 1.216(2) 0.2626(9) 0.061 Uiso 1 1 d D U . . .
O11 O 0.1899(2) 0.26131(17) 0.69981(10) 0.0498(5) Uani 1 1 d D . . . .
H11A H 0.230(3) 0.220(2) 0.7141(16) 0.060 Uiso 1 1 d D U . . .
H11B H 0.259(3) 0.3121(18) 0.6941(16) 0.060 Uiso 1 1 d D U . . .
O12A O 0.4092(4) 0.4358(3) 0.67506(17) 0.0842(10) Uani 0.89 1 d D . P A 1
H12A H 0.403(6) 0.481(3) 0.653(2) 0.101 Uiso 0.89 1 d D U P B 1
H12B H 0.408(6) 0.391(2) 0.6424(19) 0.101 Uiso 0.6153 1 d D U P C 1
H12C H 0.497(4) 0.452(9) 0.687(7) 0.101 Uiso 0.2747 1 d D U P C 1
O12B O 0.3264(19) 0.4566(14) 0.7043(8) 0.045(4) Uani 0.11 1 d . . P D 2
N1 N 0.2193(2) 0.78165(14) 0.25486(9) 0.0281(4) Uani 1 1 d . . . . .
N2 N 0.4422(2) 0.85791(15) 0.25075(9) 0.0305(4) Uani 1 1 d D . . . .
H2N H 0.530(2) 0.867(2) 0.2406(13) 0.037 Uiso 1 1 d D U . . .
N3 N 0.4218(2) 0.34113(14) 0.10644(9) 0.0278(4) Uani 1 1 d . . . . .
N4 N 0.3609(2) 0.39463(14) 0.02209(9) 0.0277(4) Uani 1 1 d D . . . .
H4N H 0.337(3) 0.4353(18) -0.0019(11) 0.033 Uiso 1 1 d D U . . .
N5 N 0.0241(2) 0.30544(14) 0.38925(8) 0.0284(4) Uani 1 1 d . . . . .
N6 N 0.1100(2) 0.42526(15) 0.47167(9) 0.0301(4) Uani 1 1 d D . . . .
H6N H 0.139(3) 0.4888(15) 0.4957(12) 0.036 Uiso 1 1 d D U . . .
C1 C 0.2507(3) 0.87814(17) 0.29034(11) 0.0290(5) Uani 1 1 d . . . . .
C2 C 0.1659(3) 0.92587(18) 0.32294(11) 0.0324(5) Uani 1 1 d . . . . .
H2 H 0.0687 0.8929 0.3245 0.039 Uiso 1 1 calc R U . . .
C3 C 0.2324(3) 1.02387(19) 0.35270(12) 0.0375(6) Uani 1 1 d . . . . .
H3 H 0.1792 1.0596 0.3756 0.045 Uiso 1 1 calc R U . . .
C4 C 0.3760(3) 1.07267(19) 0.35025(12) 0.0392(6) Uani 1 1 d . . . . .
H4 H 0.4170 1.1403 0.3716 0.047 Uiso 1 1 calc R U . . .
C5 C 0.4593(3) 1.02555(18) 0.31787(12) 0.0347(5) Uani 1 1 d . . . . .
H5 H 0.5565 1.0586 0.3162 0.042 Uiso 1 1 calc R U . . .
C6 C 0.3927(3) 0.92677(17) 0.28776(11) 0.0305(5) Uani 1 1 d . . . . .
C7 C 0.3361(3) 0.77226(17) 0.23138(11) 0.0288(5) Uani 1 1 d . . . . .
C8 C 0.3514(3) 0.68261(17) 0.19247(11) 0.0300(5) Uani 1 1 d . . . . .
C9 C 0.4692(3) 0.65246(18) 0.20670(11) 0.0334(5) Uani 1 1 d . . . . .
H9 H 0.5384 0.6907 0.2409 0.040 Uiso 1 1 calc R U . . .
C10 C 0.4867(3) 0.56776(18) 0.17183(11) 0.0326(5) Uani 1 1 d . . . . .
H10 H 0.5675 0.5478 0.1818 0.039 Uiso 1 1 calc R U . . .
C11 C 0.3843(3) 0.51154(17) 0.12168(11) 0.0290(5) Uani 1 1 d . . . . .
C12 C 0.2689(3) 0.54366(18) 0.10618(11) 0.0315(5) Uani 1 1 d . . . . .
H12 H 0.2010 0.5067 0.0713 0.038 Uiso 1 1 calc R U . . .
C13 C 0.2524(3) 0.62844(18) 0.14096(11) 0.0333(5) Uani 1 1 d . . . . .
H13 H 0.1738 0.6501 0.1299 0.040 Uiso 1 1 calc R U . . .
C14 C 0.3920(2) 0.41832(17) 0.08479(10) 0.0269(5) Uani 1 1 d . . . . .
C15 C 0.3722(2) 0.29984(17) 0.00160(10) 0.0282(5) Uani 1 1 d . . . . .
C16 C 0.3530(3) 0.24336(19) -0.05840(11) 0.0341(5) Uani 1 1 d . . . . .
H16 H 0.3304 0.2685 -0.0948 0.041 Uiso 1 1 calc R U . . .
C17 C 0.3686(3) 0.1486(2) -0.06246(12) 0.0377(6) Uani 1 1 d . . . . .
H17 H 0.3551 0.1069 -0.1026 0.045 Uiso 1 1 calc R U . . .
C18 C 0.4039(3) 0.11272(19) -0.00845(12) 0.0369(6) Uani 1 1 d . . . . .
H18 H 0.4126 0.0469 -0.0131 0.044 Uiso 1 1 calc R U . . .
C19 C 0.4264(3) 0.17012(18) 0.05132(12) 0.0327(5) Uani 1 1 d . . . . .
H19 H 0.4522 0.1461 0.0876 0.039 Uiso 1 1 calc R U . . .
C20 C 0.4090(2) 0.26500(17) 0.05507(11) 0.0281(5) Uani 1 1 d . . . . .
C21 C 0.4550(3) 0.33307(18) 0.17228(10) 0.0304(5) Uani 1 1 d . . . . .
H21A H 0.5297 0.3954 0.1932 0.037 Uiso 1 1 calc R U . . .
H21B H 0.4937 0.2762 0.1730 0.037 Uiso 1 1 calc R U . . .
C22 C 0.3303(3) 0.31710(17) 0.20990(10) 0.0288(5) Uani 1 1 d . . . . .
C23 C 0.3562(3) 0.30604(19) 0.27218(11) 0.0341(5) Uani 1 1 d . . . . .
H23 H 0.4492 0.3113 0.2892 0.041 Uiso 1 1 calc R U . . .
C24 C 0.2471(3) 0.28736(19) 0.30932(11) 0.0349(5) Uani 1 1 d . . . . .
H24 H 0.2657 0.2788 0.3514 0.042 Uiso 1 1 calc R U . . .
C25 C 0.1113(3) 0.28098(17) 0.28595(10) 0.0300(5) Uani 1 1 d . . . . .
C26 C 0.0861(3) 0.29456(18) 0.22473(11) 0.0323(5) Uani 1 1 d . . . . .
H26 H -0.0059 0.2924 0.2085 0.039 Uiso 1 1 calc R U . . .
C27 C 0.1946(3) 0.31129(18) 0.18684(11) 0.0318(5) Uani 1 1 d . . . . .
H27 H 0.1753 0.3188 0.1446 0.038 Uiso 1 1 calc R U . . .
C28 C -0.0112(3) 0.25162(18) 0.32376(11) 0.0329(5) Uani 1 1 d . . . . .
H28A H -0.0932 0.2667 0.3039 0.039 Uiso 1 1 calc R U . . .
H28B H -0.0388 0.1782 0.3233 0.039 Uiso 1 1 calc R U . . .
C29 C 0.0171(3) 0.25865(17) 0.44189(10) 0.0287(5) Uani 1 1 d . . . . .
C30 C -0.0341(3) 0.15753(18) 0.44718(11) 0.0331(5) Uani 1 1 d . . . . .
H30 H -0.0676 0.1053 0.4114 0.040 Uiso 1 1 calc R U . . .
C31 C -0.0330(3) 0.13818(19) 0.50819(12) 0.0366(6) Uani 1 1 d . . . . .
H31 H -0.0683 0.0706 0.5146 0.044 Uiso 1 1 calc R U . . .
C32 C 0.0189(3) 0.2158(2) 0.56045(12) 0.0385(6) Uani 1 1 d . . . . .
H32 H 0.0176 0.1990 0.6013 0.046 Uiso 1 1 calc R U . . .
C33 C 0.0717(3) 0.3153(2) 0.55485(11) 0.0351(5) Uani 1 1 d . . . . .
H33 H 0.1070 0.3675 0.5906 0.042 Uiso 1 1 calc R U . . .
C34 C 0.0703(3) 0.33493(18) 0.49402(11) 0.0292(5) Uani 1 1 d . . . . .
C35 C 0.0765(3) 0.40554(17) 0.40909(11) 0.0288(5) Uani 1 1 d . . . . .
C36 C 0.0856(3) 0.48233(17) 0.36946(11) 0.0309(5) Uani 1 1 d . . . . .
C37 C 0.2028(3) 0.56798(18) 0.37733(11) 0.0328(5) Uani 1 1 d . . . . .
H37 H 0.2804 0.5771 0.4082 0.039 Uiso 1 1 calc R U . . .
C38 C 0.2060(3) 0.64040(18) 0.33967(12) 0.0333(5) Uani 1 1 d . . . . .
H38 H 0.2857 0.6992 0.3451 0.040 Uiso 1 1 calc R U . . .
C39 C 0.0933(3) 0.62700(17) 0.29428(10) 0.0297(5) Uani 1 1 d . . . . .
C40 C -0.0251(3) 0.54197(18) 0.28779(11) 0.0350(5) Uani 1 1 d . . . . .
H40 H -0.1034 0.5334 0.2575 0.042 Uiso 1 1 calc R U . . .
C41 C -0.0296(3) 0.47040(18) 0.32490(11) 0.0349(5) Uani 1 1 d . . . . .
H41 H -0.1109 0.4129 0.3203 0.042 Uiso 1 1 calc R U . . .
C42 C 0.0850(3) 0.70122(17) 0.25212(11) 0.0309(5) Uani 1 1 d . . . . .
H42A H 0.0559 0.6647 0.2082 0.037 Uiso 1 1 calc R U . . .
H42B H 0.0114 0.7320 0.2643 0.037 Uiso 1 1 calc R U . . .
C43 C 0.6561(4) 0.9041(3) 0.41231(15) 0.0537(8) Uani 1 1 d . . . . .
H43A H 0.6181 0.8755 0.3682 0.064 Uiso 1 1 calc R U . . .
H43B H 0.7557 0.9073 0.4189 0.064 Uiso 1 1 calc R U . . .
H43C H 0.6482 0.9720 0.4226 0.064 Uiso 1 1 calc R U . . .
C44 C 0.5734(3) 0.8385(2) 0.45424(12) 0.0412(6) Uani 1 1 d . . . . .
C45 C 0.4481(3) 0.8499(2) 0.47363(13) 0.0405(6) Uani 1 1 d . . . . .
H45 H 0.4128 0.8997 0.4598 0.049 Uiso 1 1 calc R U . . .
C46 C 0.3745(3) 0.7901(2) 0.51253(13) 0.0393(6) Uani 1 1 d . . . . .
H46 H 0.2893 0.7991 0.5254 0.047 Uiso 1 1 calc R U . . .
C47 C 0.4241(3) 0.71687(18) 0.53304(11) 0.0336(5) Uani 1 1 d . . . . .
C48 C 0.5462(3) 0.7024(2) 0.51296(14) 0.0447(6) Uani 1 1 d . . . . .
H48 H 0.5798 0.6512 0.5258 0.054 Uiso 1 1 calc R U . . .
C49 C 0.6187(3) 0.7630(2) 0.47410(15) 0.0513(7) Uani 1 1 d . . . . .
H49 H 0.7025 0.7526 0.4605 0.062 Uiso 1 1 calc R U . . .
C50 C 1.3120(3) 0.9098(2) 0.10537(13) 0.0410(6) Uani 1 1 d . . . . .
H50A H 1.3017 0.9234 0.0625 0.049 Uiso 1 1 calc R U . . .
H50B H 1.3137 0.8404 0.1036 0.049 Uiso 1 1 calc R U . . .
H50C H 1.4005 0.9565 0.1286 0.049 Uiso 1 1 calc R U . . .
C51 C 1.1895(3) 0.92353(19) 0.13822(11) 0.0340(5) Uani 1 1 d . . . . .
C52 C 1.1935(3) 1.01856(19) 0.16930(12) 0.0379(6) Uani 1 1 d . . . . .
H52 H 1.2754 1.0745 0.1703 0.045 Uiso 1 1 calc R U . . .
C53 C 1.0811(3) 1.03283(18) 0.19859(12) 0.0360(5) Uani 1 1 d . . . . .
H53 H 1.0853 1.0983 0.2188 0.043 Uiso 1 1 calc R U . . .
C54 C 0.9614(3) 0.95159(18) 0.19864(11) 0.0307(5) Uani 1 1 d . . . . .
C55 C 0.9564(3) 0.85608(18) 0.16887(11) 0.0312(5) Uani 1 1 d . . . . .
H55 H 0.8758 0.7999 0.1692 0.037 Uiso 1 1 calc R U . . .
C56 C 1.0694(3) 0.84310(18) 0.13860(11) 0.0316(5) Uani 1 1 d . . . . .
H56 H 1.0645 0.7778 0.1177 0.038 Uiso 1 1 calc R U . . .
C57 C 0.0312(3) 0.8927(2) -0.03731(13) 0.0426(6) Uani 1 1 d . . . . .
H57A H 0.0718 0.9395 -0.0651 0.051 Uiso 1 1 calc R U . . .
H57B H 0.0637 0.9256 0.0066 0.051 Uiso 1 1 calc R U . . .
H57C H -0.0722 0.8733 -0.0446 0.051 Uiso 1 1 calc R U . . .
C58 C 0.0775(3) 0.80042(18) -0.05085(11) 0.0331(5) Uani 1 1 d . . . . .
C59 C 0.0277(3) 0.71985(19) -0.01957(12) 0.0348(5) Uani 1 1 d . . . . .
H59 H -0.0352 0.7242 0.0109 0.042 Uiso 1 1 calc R U . . .
C60 C 0.0678(3) 0.63364(18) -0.03193(11) 0.0321(5) Uani 1 1 d . . . . .
H60 H 0.0358 0.5808 -0.0089 0.039 Uiso 1 1 calc R U . . .
C61 C 0.1554(3) 0.62496(17) -0.07833(11) 0.0301(5) Uani 1 1 d . . . . .
C62 C 0.2062(3) 0.70462(18) -0.10999(11) 0.0326(5) Uani 1 1 d . . . . .
H62 H 0.2667 0.6994 -0.1414 0.039 Uiso 1 1 calc R U . . .
C63 C 0.1686(3) 0.79132(18) -0.09563(12) 0.0350(5) Uani 1 1 d . . . . .
H63 H 0.2058 0.8459 -0.1167 0.042 Uiso 1 1 calc R U . . .

loop_
_atom_site_aniso_label
_atom_site_aniso_U_11
_atom_site_aniso_U_22
_atom_site_aniso_U_33
_atom_site_aniso_U_23
_atom_site_aniso_U_13
_atom_site_aniso_U_12
S1 0.0361(3) 0.0343(3) 0.0330(3) 0.0073(2) 0.0030(2) 0.0080(3)
S2 0.0346(3) 0.0291(3) 0.0322(3) 0.0085(2) 0.0094(2) 0.0104(2)
S3 0.0301(3) 0.0291(3) 0.0310(3) 0.0091(2) 0.0049(2) 0.0097(2)
O1 0.0499(11) 0.0434(10) 0.0300(9) 0.0008(8) 0.0055(8) 0.0019(9)
O2 0.0483(12) 0.0480(11) 0.0561(12) 0.0247(9) 0.0068(9) 0.0192(9)
O3 0.0358(9) 0.0330(9) 0.0354(9) 0.0018(7) 0.0028(7) 0.0075(7)
O4 0.0436(10) 0.0426(10) 0.0280(9) 0.0039(7) 0.0095(7) 0.0098(8)
O5 0.0545(12) 0.0432(10) 0.0515(11) 0.0225(9) 0.0211(9) 0.0277(9)
O6 0.0342(9) 0.0338(9) 0.0449(10) 0.0057(8) 0.0096(8) 0.0077(7)
O7 0.0349(9) 0.0334(9) 0.0331(9) 0.0120(7) 0.0021(7) 0.0105(7)
O8 0.0338(9) 0.0303(9) 0.0486(10) 0.0085(8) 0.0078(8) 0.0069(7)
O9 0.0420(10) 0.0416(10) 0.0301(9) 0.0087(7) 0.0076(7) 0.0190(8)
O10 0.0777(15) 0.0597(13) 0.0364(10) 0.0202(9) 0.0202(10) 0.0447(12)
O11 0.0447(12) 0.0582(13) 0.0549(12) 0.0259(10) 0.0102(10) 0.0198(10)
O12A 0.074(2) 0.084(2) 0.097(2) 0.0643(19) -0.002(2) 0.0073(18)
O12B 0.037(9) 0.067(12) 0.041(9) 0.009(8) 0.025(8) 0.026(9)
N1 0.0305(10) 0.0253(9) 0.0294(10) 0.0077(8) 0.0058(8) 0.0084(8)
N2 0.0317(11) 0.0294(10) 0.0316(10) 0.0076(8) 0.0074(8) 0.0092(9)
N3 0.0347(11) 0.0280(9) 0.0237(9) 0.0094(7) 0.0080(8) 0.0111(8)
N4 0.0321(10) 0.0283(10) 0.0261(9) 0.0098(8) 0.0059(8) 0.0114(8)
N5 0.0366(11) 0.0275(9) 0.0224(9) 0.0079(7) 0.0072(8) 0.0092(8)
N6 0.0375(11) 0.0288(10) 0.0247(9) 0.0087(8) 0.0058(8) 0.0090(9)
C1 0.0371(13) 0.0255(11) 0.0277(11) 0.0110(9) 0.0070(10) 0.0108(10)
C2 0.0376(13) 0.0323(12) 0.0300(12) 0.0097(10) 0.0069(10) 0.0123(10)
C3 0.0474(15) 0.0370(13) 0.0338(13) 0.0067(10) 0.0096(11) 0.0204(12)
C4 0.0484(16) 0.0309(13) 0.0377(13) 0.0037(10) 0.0032(12) 0.0128(12)
C5 0.0376(14) 0.0294(12) 0.0361(13) 0.0079(10) 0.0021(10) 0.0084(10)
C6 0.0367(13) 0.0287(12) 0.0284(11) 0.0074(9) 0.0052(10) 0.0123(10)
C7 0.0336(13) 0.0249(11) 0.0279(11) 0.0080(9) 0.0038(9) 0.0076(9)
C8 0.0340(13) 0.0273(11) 0.0311(12) 0.0109(9) 0.0080(10) 0.0095(10)
C9 0.0361(13) 0.0310(12) 0.0324(12) 0.0050(10) 0.0037(10) 0.0099(10)
C10 0.0332(13) 0.0352(13) 0.0336(12) 0.0093(10) 0.0063(10) 0.0148(10)
C11 0.0336(12) 0.0276(11) 0.0279(11) 0.0103(9) 0.0068(9) 0.0095(10)
C12 0.0347(13) 0.0292(12) 0.0308(12) 0.0056(9) 0.0024(10) 0.0102(10)
C13 0.0341(13) 0.0311(12) 0.0362(13) 0.0075(10) 0.0039(10) 0.0116(10)
C14 0.0277(11) 0.0295(11) 0.0258(11) 0.0089(9) 0.0066(9) 0.0095(9)
C15 0.0301(12) 0.0287(11) 0.0279(11) 0.0075(9) 0.0073(9) 0.0099(9)
C16 0.0374(14) 0.0381(13) 0.0287(12) 0.0069(10) 0.0068(10) 0.0133(11)
C17 0.0395(14) 0.0395(14) 0.0339(13) 0.0027(11) 0.0073(11) 0.0132(11)
C18 0.0405(14) 0.0320(13) 0.0405(14) 0.0056(10) 0.0091(11) 0.0142(11)
C19 0.0378(13) 0.0301(12) 0.0344(12) 0.0112(10) 0.0098(10) 0.0129(10)
C20 0.0306(12) 0.0280(11) 0.0284(11) 0.0092(9) 0.0090(9) 0.0098(9)
C21 0.0367(13) 0.0345(12) 0.0247(11) 0.0119(9) 0.0060(9) 0.0142(10)
C22 0.0382(13) 0.0263(11) 0.0238(11) 0.0079(9) 0.0070(9) 0.0105(10)
C23 0.0402(14) 0.0413(14) 0.0257(11) 0.0100(10) 0.0053(10) 0.0178(11)
C24 0.0461(15) 0.0396(13) 0.0233(11) 0.0114(10) 0.0077(10) 0.0162(11)
C25 0.0389(13) 0.0278(11) 0.0250(11) 0.0071(9) 0.0090(10) 0.0106(10)
C26 0.0367(13) 0.0332(12) 0.0272(11) 0.0088(9) 0.0051(10) 0.0090(10)
C27 0.0394(14) 0.0325(12) 0.0241(11) 0.0088(9) 0.0069(10) 0.0097(10)
C28 0.0414(14) 0.0291(12) 0.0265(11) 0.0043(9) 0.0078(10) 0.0078(10)
C29 0.0331(12) 0.0315(12) 0.0261(11) 0.0124(9) 0.0110(9) 0.0118(10)
C30 0.0389(14) 0.0331(12) 0.0313(12) 0.0101(10) 0.0110(10) 0.0136(11)
C31 0.0444(15) 0.0334(13) 0.0381(13) 0.0171(11) 0.0138(11) 0.0137(11)
C32 0.0455(15) 0.0444(14) 0.0321(13) 0.0170(11) 0.0120(11) 0.0170(12)
C33 0.0408(14) 0.0404(13) 0.0291(12) 0.0107(10) 0.0097(10) 0.0169(11)
C34 0.0320(12) 0.0326(12) 0.0277(11) 0.0114(9) 0.0084(9) 0.0132(10)
C35 0.0325(12) 0.0285(11) 0.0267(11) 0.0087(9) 0.0070(9) 0.0089(10)
C36 0.0425(14) 0.0275(11) 0.0245(11) 0.0082(9) 0.0085(10) 0.0108(10)
C37 0.0364(13) 0.0319(12) 0.0304(12) 0.0091(10) 0.0045(10) 0.0092(10)
C38 0.0362(13) 0.0284(12) 0.0362(13) 0.0102(10) 0.0068(10) 0.0086(10)
C39 0.0401(13) 0.0277(11) 0.0242(11) 0.0073(9) 0.0078(10) 0.0127(10)
C40 0.0411(14) 0.0316(12) 0.0303(12) 0.0091(10) 0.0027(10) 0.0070(11)
C41 0.0421(14) 0.0292(12) 0.0318(12) 0.0105(10) 0.0047(10) 0.0062(10)
C42 0.0309(12) 0.0295(12) 0.0332(12) 0.0115(10) 0.0063(10) 0.0071(10)
C43 0.0534(18) 0.066(2) 0.0511(17) 0.0275(15) 0.0151(14) 0.0215(16)
C44 0.0433(15) 0.0464(15) 0.0361(13) 0.0121(12) 0.0080(11) 0.0144(12)
C45 0.0444(15) 0.0400(14) 0.0412(14) 0.0110(11) 0.0057(12) 0.0176(12)
C46 0.0371(14) 0.0419(14) 0.0441(14) 0.0122(12) 0.0107(11) 0.0166(12)
C47 0.0334(13) 0.0346(13) 0.0310(12) 0.0025(10) -0.0003(10) 0.0104(10)
C48 0.0462(16) 0.0489(16) 0.0487(16) 0.0170(13) 0.0135(13) 0.0239(13)
C49 0.0495(17) 0.067(2) 0.0544(17) 0.0272(15) 0.0225(14) 0.0325(15)
C50 0.0488(16) 0.0464(15) 0.0375(14) 0.0175(12) 0.0172(12) 0.0217(13)
C51 0.0420(14) 0.0373(13) 0.0294(12) 0.0133(10) 0.0108(10) 0.0173(11)
C52 0.0422(15) 0.0338(13) 0.0398(14) 0.0144(11) 0.0147(11) 0.0092(11)
C53 0.0424(15) 0.0283(12) 0.0391(13) 0.0093(10) 0.0139(11) 0.0104(11)
C54 0.0360(13) 0.0305(12) 0.0273(11) 0.0088(9) 0.0050(9) 0.0111(10)
C55 0.0368(13) 0.0291(12) 0.0279(11) 0.0070(9) 0.0031(10) 0.0096(10)
C56 0.0404(14) 0.0316(12) 0.0262(11) 0.0064(9) 0.0059(10) 0.0152(11)
C57 0.0514(17) 0.0379(14) 0.0419(14) 0.0070(11) 0.0027(12) 0.0197(12)
C58 0.0361(13) 0.0315(12) 0.0306(12) 0.0053(10) -0.0023(10) 0.0106(10)
C59 0.0361(13) 0.0359(13) 0.0317(12) 0.0054(10) 0.0058(10) 0.0102(11)
C60 0.0344(13) 0.0314(12) 0.0322(12) 0.0094(10) 0.0062(10) 0.0104(10)
C61 0.0315(12) 0.0294(11) 0.0288(11) 0.0074(9) 0.0010(9) 0.0082(10)
C62 0.0332(13) 0.0365(13) 0.0304(12) 0.0103(10) 0.0059(10) 0.0117(10)
C63 0.0401(14) 0.0315(12) 0.0355(13) 0.0127(10) 0.0024(11) 0.0113(11)

loop_
_atom_type_symbol
_atom_type_description
_atom_type_scat_dispersion_real
_atom_type_scat_dispersion_imag
_atom_type_scat_source
C C 0.0181 0.0091 'International Tables Vol C Tables 4.2.6.8 and 6.1.1.4'
H H 0.0000 0.0000 'International Tables Vol C Tables 4.2.6.8 and 6.1.1.4'
N N 0.0311 0.0180 'International Tables Vol C Tables 4.2.6.8 and 6.1.1.4'
O O 0.0492 0.0322 'International Tables Vol C Tables 4.2.6.8 and 6.1.1.4'
S S 0.3331 0.5567 'International Tables Vol C Tables 4.2.6.8 and 6.1.1.4'

loop_
_geom_angle_atom_site_label_1
_geom_angle_atom_site_label_2
_geom_angle_atom_site_label_3
_geom_angle
O2 S1 O1 114.38(12)
O2 S1 O3 112.28(11)
O1 S1 O3 111.40(11)
O2 S1 C47 106.51(12)
O1 S1 C47 106.60(11)
O3 S1 C47 104.92(11)
O5 S2 O4 113.71(11)
O5 S2 O6 112.29(12)
O4 S2 O6 111.79(11)
O5 S2 C54 106.69(11)
O4 S2 C54 106.31(11)
O6 S2 C54 105.36(11)
O8 S3 O9 114.20(11)
O8 S3 O7 111.98(10)
O9 S3 O7 111.71(10)
O8 S3 C61 107.12(11)
O9 S3 C61 106.09(10)
O7 S3 C61 105.02(10)
H10A O10 H10B 105(3)
H11A O11 H11B 106(3)
H12A O12A H12B 95(3)
H12A O12A H12C 103(5)
H12B O12A H12C 96(10)
C7 N1 C1 108.65(19)
C7 N1 C42 126.66(19)
C1 N1 C42 124.18(19)
C7 N2 C6 109.1(2)
C7 N2 H2N 123.0(18)
C6 N2 H2N 127.8(18)
C14 N3 C20 108.17(18)
C14 N3 C21 127.51(19)
C20 N3 C21 124.26(18)
C14 N4 C15 109.19(18)
C14 N4 H4N 124.0(17)
C15 N4 H4N 126.8(17)
C35 N5 C29 108.30(18)
C35 N5 C28 127.05(19)
C29 N5 C28 124.53(19)
C35 N6 C34 108.6(2)
C35 N6 H6N 124.3(17)
C34 N6 H6N 126.3(17)
C6 C1 N1 106.76(19)
C6 C1 C2 122.0(2)
N1 C1 C2 131.3(2)
C3 C2 C1 115.7(2)
C3 C2 H2 122.1
C1 C2 H2 122.1
C2 C3 C4 122.2(2)
C2 C3 H3 118.9
C4 C3 H3 118.9
C5 C4 C3 122.0(2)
C5 C4 H4 119.0
C3 C4 H4 119.0
C4 C5 C6 116.0(2)
C4 C5 H5 122.0
C6 C5 H5 122.0
C1 C6 C5 122.1(2)
C1 C6 N2 106.2(2)
C5 C6 N2 131.6(2)
N2 C7 N1 109.2(2)
N2 C7 C8 123.8(2)
N1 C7 C8 126.9(2)
C9 C8 C13 119.5(2)
C9 C8 C7 119.0(2)
C13 C8 C7 121.5(2)
C10 C9 C8 120.8(2)
C10 C9 H9 119.6
C8 C9 H9 119.6
C9 C10 C11 119.4(2)
C9 C10 H10 120.3
C11 C10 H10 120.3
C12 C11 C10 119.7(2)
C12 C11 C14 117.9(2)
C10 C11 C14 122.4(2)
C13 C12 C11 120.6(2)
C13 C12 H12 119.7
C11 C12 H12 119.7
C12 C13 C8 119.9(2)
C12 C13 H13 120.0
C8 C13 H13 120.0
N4 C14 N3 109.19(19)
N4 C14 C11 123.2(2)
N3 C14 C11 127.5(2)
N4 C15 C16 131.1(2)
N4 C15 C20 106.58(19)
C16 C15 C20 122.3(2)
C17 C16 C15 116.4(2)
C17 C16 H16 121.8
C15 C16 H16 121.8
C16 C17 C18 121.3(2)
C16 C17 H17 119.3
C18 C17 H17 119.3
C19 C18 C17 122.2(2)
C19 C18 H18 118.9
C17 C18 H18 118.9
C18 C19 C20 116.1(2)
C18 C19 H19 121.9
C20 C19 H19 121.9
C15 C20 C19 121.6(2)
C15 C20 N3 106.86(19)
C19 C20 N3 131.6(2)
N3 C21 C22 114.59(19)
N3 C21 H21A 108.6
C22 C21 H21A 108.6
N3 C21 H21B 108.6
C22 C21 H21B 108.6
H21A C21 H21B 107.6
C27 C22 C23 118.5(2)
C27 C22 C21 125.0(2)
C23 C22 C21 116.5(2)
C24 C23 C22 120.3(2)
C24 C23 H23 119.8
C22 C23 H23 119.8
C25 C24 C23 120.9(2)
C25 C24 H24 119.5
C23 C24 H24 119.5
C24 C25 C26 118.8(2)
C24 C25 C28 121.6(2)
C26 C25 C28 119.4(2)
C25 C26 C27 120.5(2)
C25 C26 H26 119.8
C27 C26 H26 119.8
C22 C27 C26 120.9(2)
C22 C27 H27 119.6
C26 C27 H27 119.6
N5 C28 C25 112.0(2)
N5 C28 H28A 109.2
C25 C28 H28A 109.2
N5 C28 H28B 109.2
C25 C28 H28B 109.2
H28A C28 H28B 107.9
C34 C29 C30 122.3(2)
C34 C29 N5 106.60(19)
C30 C29 N5 131.1(2)
C31 C30 C29 115.6(2)
C31 C30 H30 122.2
C29 C30 H30 122.2
C30 C31 C32 121.6(2)
C30 C31 H31 119.2
C32 C31 H31 119.2
C33 C32 C31 122.5(2)
C33 C32 H32 118.8
C31 C32 H32 118.8
C32 C33 C34 116.1(2)
C32 C33 H33 122.0
C34 C33 H33 122.0
C33 C34 C29 121.9(2)
C33 C34 N6 131.1(2)
C29 C34 N6 106.87(19)
N6 C35 N5 109.54(19)
N6 C35 C36 124.7(2)
N5 C35 C36 125.6(2)
C37 C36 C41 119.9(2)
C37 C36 C35 121.4(2)
C41 C36 C35 118.6(2)
C36 C37 C38 119.7(2)
C36 C37 H37 120.2
C38 C37 H37 120.2
C39 C38 C37 120.3(2)
C39 C38 H38 119.8
C37 C38 H38 119.8
C38 C39 C40 119.5(2)
C38 C39 C42 124.5(2)
C40 C39 C42 115.9(2)
C41 C40 C39 120.6(2)
C41 C40 H40 119.7
C39 C40 H40 119.7
C40 C41 C36 120.0(2)
C40 C41 H41 120.0
C36 C41 H41 120.0
N1 C42 C39 113.27(19)
N1 C42 H42A 108.9
C39 C42 H42A 108.9
N1 C42 H42B 108.9
C39 C42 H42B 108.9
H42A C42 H42B 107.7
C44 C43 H43A 109.5
C44 C43 H43B 109.5
H43A C43 H43B 109.5
C44 C43 H43C 109.5
H43A C43 H43C 109.5
H43B C43 H43C 109.5
C49 C44 C45 117.4(3)
C49 C44 C43 120.9(3)
C45 C44 C43 121.7(3)
C46 C45 C44 121.0(2)
C46 C45 H45 119.5
C44 C45 H45 119.5
C45 C46 C47 120.4(2)
C45 C46 H46 119.8
C47 C46 H46 119.8
C48 C47 C46 119.6(2)
C48 C47 S1 121.1(2)
C46 C47 S1 119.3(2)
C49 C48 C47 119.3(3)
C49 C48 H48 120.3
C47 C48 H48 120.3
C48 C49 C44 122.3(3)
C48 C49 H49 118.9
C44 C49 H49 118.9
C51 C50 H50A 109.5
C51 C50 H50B 109.5
H50A C50 H50B 109.5
C51 C50 H50C 109.5
H50A C50 H50C 109.5
H50B C50 H50C 109.5
C56 C51 C52 118.0(2)
C56 C51 C50 121.5(2)
C52 C51 C50 120.5(2)
C53 C52 C51 121.3(2)
C53 C52 H52 119.4
C51 C52 H52 119.4
C52 C53 C54 120.2(2)
C52 C53 H53 119.9
C54 C53 H53 119.9
C55 C54 C53 119.4(2)
C55 C54 S2 121.55(19)
C53 C54 S2 118.98(18)
C56 C55 C54 119.8(2)
C56 C55 H55 120.1
C54 C55 H55 120.1
C51 C56 C55 121.4(2)
C51 C56 H56 119.3
C55 C56 H56 119.3
C58 C57 H57A 109.5
C58 C57 H57B 109.5
H57A C57 H57B 109.5
C58 C57 H57C 109.5
H57A C57 H57C 109.5
H57B C57 H57C 109.5
C63 C58 C59 117.8(2)
C63 C58 C57 121.5(2)
C59 C58 C57 120.6(2)
C60 C59 C58 121.5(2)
C60 C59 H59 119.2
C58 C59 H59 119.2
C59 C60 C61 119.6(2)
C59 C60 H60 120.2
C61 C60 H60 120.2
C62 C61 C60 119.6(2)
C62 C61 S3 120.51(18)
C60 C61 S3 119.85(18)
C63 C62 C61 119.9(2)
C63 C62 H62 120.0
C61 C62 H62 120.0
C62 C63 C58 121.5(2)
C62 C63 H63 119.3
C58 C63 H63 119.3

loop_
_geom_bond_atom_site_label_1
_geom_bond_atom_site_label_2
_geom_bond_distance
S1 O2 1.4459(19)
S1 O1 1.4510(19)
S1 O3 1.4602(18)
S1 C47 1.767(3)
S2 O5 1.4398(18)
S2 O4 1.4442(18)
S2 O6 1.4695(18)
S2 C54 1.773(2)
S3 O8 1.4475(18)
S3 O9 1.4486(17)
S3 O7 1.4671(17)
S3 C61 1.776(2)
O10 H10A 0.853(18)
O10 H10B 0.841(18)
O11 H11A 0.874(18)
O11 H11B 0.865(18)
O12A H12A 0.863(19)
O12A H12B 0.87(2)
O12A H12C 0.85(2)
N1 C7 1.338(3)
N1 C1 1.395(3)
N1 C42 1.469(3)
N2 C7 1.337(3)
N2 C6 1.393(3)
N2 H2N 0.895(17)
N3 C14 1.350(3)
N3 C20 1.396(3)
N3 C21 1.470(3)
N4 C14 1.340(3)
N4 C15 1.385(3)
N4 H4N 0.897(17)
N5 C35 1.344(3)
N5 C29 1.397(3)
N5 C28 1.470(3)
N6 C35 1.339(3)
N6 C34 1.390(3)
N6 H6N 0.919(17)
C1 C6 1.389(3)
C1 C2 1.395(3)
C2 C3 1.378(4)
C2 H2 0.9500
C3 C4 1.403(4)
C3 H3 0.9500
C4 C5 1.377(4)
C4 H4 0.9500
C5 C6 1.390(3)
C5 H5 0.9500
C7 C8 1.466(3)
C8 C9 1.393(3)
C8 C13 1.395(3)
C9 C10 1.379(3)
C9 H9 0.9500
C10 C11 1.399(3)
C10 H10 0.9500
C11 C12 1.394(3)
C11 C14 1.460(3)
C12 C13 1.375(3)
C12 H12 0.9500
C13 H13 0.9500
C15 C16 1.387(3)
C15 C20 1.391(3)
C16 C17 1.383(4)
C16 H16 0.9500
C17 C18 1.405(4)
C17 H17 0.9500
C18 C19 1.386(3)
C18 H18 0.9500
C19 C20 1.392(3)
C19 H19 0.9500
C21 C22 1.515(3)
C21 H21A 0.9900
C21 H21B 0.9900
C22 C27 1.383(3)
C22 C23 1.396(3)
C23 C24 1.387(3)
C23 H23 0.9500
C24 C25 1.384(4)
C24 H24 0.9500
C25 C26 1.384(3)
C25 C28 1.511(3)
C26 C27 1.392(3)
C26 H26 0.9500
C27 H27 0.9500
C28 H28A 0.9900
C28 H28B 0.9900
C29 C34 1.389(3)
C29 C30 1.393(3)
C30 C31 1.389(3)
C30 H30 0.9500
C31 C32 1.400(4)
C31 H31 0.9500
C32 C33 1.375(4)
C32 H32 0.9500
C33 C34 1.387(3)
C33 H33 0.9500
C35 C36 1.468(3)
C36 C37 1.391(3)
C36 C41 1.400(3)
C37 C38 1.396(3)
C37 H37 0.9500
C38 C39 1.388(3)
C38 H38 0.9500
C39 C40 1.395(3)
C39 C42 1.506(3)
C40 C41 1.376(3)
C40 H40 0.9500
C41 H41 0.9500
C42 H42A 0.9900
C42 H42B 0.9900
C43 C44 1.507(4)
C43 H43A 0.9800
C43 H43B 0.9800
C43 H43C 0.9800
C44 C49 1.386(4)
C44 C45 1.393(4)
C45 C46 1.378(4)
C45 H45 0.9500
C46 C47 1.385(3)
C46 H46 0.9500
C47 C48 1.383(4)
C48 C49 1.379(4)
C48 H48 0.9500
C49 H49 0.9500
C50 C51 1.504(4)
C50 H50A 0.9800
C50 H50B 0.9800
C50 H50C 0.9800
C51 C56 1.388(4)
C51 C52 1.396(4)
C52 C53 1.378(4)
C52 H52 0.9500
C53 C54 1.390(3)
C53 H53 0.9500
C54 C55 1.390(3)
C55 C56 1.388(3)
C55 H55 0.9500
C56 H56 0.9500
C57 C58 1.503(3)
C57 H57A 0.9800
C57 H57B 0.9800
C57 H57C 0.9800
C58 C63 1.394(4)
C58 C59 1.395(3)
C59 C60 1.386(3)
C59 H59 0.9500
C60 C61 1.393(3)
C60 H60 0.9500
C61 C62 1.392(3)
C62 C63 1.382(3)
C62 H62 0.9500
C63 H63 0.9500

loop_
_geom_torsion_atom_site_label_1
_geom_torsion_atom_site_label_2
_geom_torsion_atom_site_label_3
_geom_torsion_atom_site_label_4
_geom_torsion
C7 N1 C1 C6 -0.5(2)
C42 N1 C1 C6 171.7(2)
C7 N1 C1 C2 178.3(2)
C42 N1 C1 C2 -9.5(4)
C6 C1 C2 C3 -0.4(3)
N1 C1 C2 C3 -179.1(2)
C1 C2 C3 C4 0.2(4)
C2 C3 C4 C5 0.1(4)
C3 C4 C5 C6 0.0(4)
N1 C1 C6 C5 179.4(2)
C2 C1 C6 C5 0.5(4)
N1 C1 C6 N2 0.0(2)
C2 C1 C6 N2 -178.9(2)
C4 C5 C6 C1 -0.3(3)
C4 C5 C6 N2 179.0(2)
C7 N2 C6 C1 0.4(3)
C7 N2 C6 C5 -178.9(2)
C6 N2 C7 N1 -0.8(3)
C6 N2 C7 C8 -178.7(2)
C1 N1 C7 N2 0.8(2)
C42 N1 C7 N2 -171.2(2)
C1 N1 C7 C8 178.7(2)
C42 N1 C7 C8 6.7(4)
N2 C7 C8 C9 43.3(3)
N1 C7 C8 C9 -134.3(2)
N2 C7 C8 C13 -135.3(2)
N1 C7 C8 C13 47.1(3)
C13 C8 C9 C10 -2.3(4)
C7 C8 C9 C10 179.1(2)
C8 C9 C10 C11 -0.2(4)
C9 C10 C11 C12 2.3(3)
C9 C10 C11 C14 -176.8(2)
C10 C11 C12 C13 -2.0(4)
C14 C11 C12 C13 177.1(2)
C11 C12 C13 C8 -0.4(4)
C9 C8 C13 C12 2.5(4)
C7 C8 C13 C12 -178.9(2)
C15 N4 C14 N3 -0.8(3)
C15 N4 C14 C11 -177.3(2)
C20 N3 C14 N4 0.0(3)
C21 N3 C14 N4 -177.0(2)
C20 N3 C14 C11 176.3(2)
C21 N3 C14 C11 -0.7(4)
C12 C11 C14 N4 42.2(3)
C10 C11 C14 N4 -138.7(2)
C12 C11 C14 N3 -133.6(2)
C10 C11 C14 N3 45.5(4)
C14 N4 C15 C16 -178.9(3)
C14 N4 C15 C20 1.2(3)
N4 C15 C16 C17 -178.1(2)
C20 C15 C16 C17 1.8(4)
C15 C16 C17 C18 -0.8(4)
C16 C17 C18 C19 -0.7(4)
C17 C18 C19 C20 1.3(4)
N4 C15 C20 C19 178.7(2)
C16 C15 C20 C19 -1.2(4)
N4 C15 C20 N3 -1.2(2)
C16 C15 C20 N3 178.9(2)
C18 C19 C20 C15 -0.4(4)
C18 C19 C20 N3 179.5(2)
C14 N3 C20 C15 0.7(3)
C21 N3 C20 C15 177.9(2)
C14 N3 C20 C19 -179.2(2)
C21 N3 C20 C19 -2.0(4)
C14 N3 C21 C22 71.6(3)
C20 N3 C21 C22 -105.0(2)
N3 C21 C22 C27 -0.8(3)
N3 C21 C22 C23 178.2(2)
C27 C22 C23 C24 1.4(4)
C21 C22 C23 C24 -177.6(2)
C22 C23 C24 C25 -1.1(4)
C23 C24 C25 C26 -0.6(4)
C23 C24 C25 C28 174.5(2)
C24 C25 C26 C27 1.9(4)
C28 C25 C26 C27 -173.3(2)
C23 C22 C27 C26 -0.1(3)
C21 C22 C27 C26 178.8(2)
C25 C26 C27 C22 -1.6(4)
C35 N5 C28 C25 53.4(3)
C29 N5 C28 C25 -122.0(2)
C24 C25 C28 N5 45.7(3)
C26 C25 C28 N5 -139.2(2)
C35 N5 C29 C34 -1.3(3)
C28 N5 C29 C34 174.9(2)
C35 N5 C29 C30 177.0(3)
C28 N5 C29 C30 -6.8(4)
C34 C29 C30 C31 2.1(4)
N5 C29 C30 C31 -175.9(2)
C29 C30 C31 C32 -1.1(4)
C30 C31 C32 C33 0.0(4)
C31 C32 C33 C34 0.2(4)
C32 C33 C34 C29 0.8(4)
C32 C33 C34 N6 177.4(2)
C30 C29 C34 C33 -2.1(4)
N5 C29 C34 C33 176.4(2)
C30 C29 C34 N6 -179.4(2)
N5 C29 C34 N6 -0.9(3)
C35 N6 C34 C33 -174.2(3)
C35 N6 C34 C29 2.8(3)
C34 N6 C35 N5 -3.6(3)
C34 N6 C35 C36 172.0(2)
C29 N5 C35 N6 3.0(3)
C28 N5 C35 N6 -173.0(2)
C29 N5 C35 C36 -172.5(2)
C28 N5 C35 C36 11.4(4)
N6 C35 C36 C37 44.9(4)
N5 C35 C36 C37 -140.2(3)
N6 C35 C36 C41 -132.2(3)
N5 C35 C36 C41 42.8(3)
C41 C36 C37 C38 -1.5(4)
C35 C36 C37 C38 -178.5(2)
C36 C37 C38 C39 -0.4(4)
C37 C38 C39 C40 1.9(4)
C37 C38 C39 C42 178.9(2)
C38 C39 C40 C41 -1.5(4)
C42 C39 C40 C41 -178.8(2)
C39 C40 C41 C36 -0.3(4)
C37 C36 C41 C40 1.8(4)
C35 C36 C41 C40 178.9(2)
C7 N1 C42 C39 71.4(3)
C1 N1 C42 C39 -99.4(2)
C38 C39 C42 N1 10.9(3)
C40 C39 C42 N1 -172.1(2)
C49 C44 C45 C46 1.8(4)
C43 C44 C45 C46 -179.3(3)
C44 C45 C46 C47 -0.2(4)
C45 C46 C47 C48 -1.6(4)
C45 C46 C47 S1 177.8(2)
O2 S1 C47 C48 -4.8(3)
O1 S1 C47 C48 117.7(2)
O3 S1 C47 C48 -124.1(2)
O2 S1 C47 C46 175.8(2)
O1 S1 C47 C46 -61.7(2)
O3 S1 C47 C46 56.6(2)
C46 C47 C48 C49 1.7(4)
S1 C47 C48 C49 -177.7(2)
C47 C48 C49 C44 0.0(5)
C45 C44 C49 C48 -1.7(5)
C43 C44 C49 C48 179.3(3)
C56 C51 C52 C53 -1.1(4)
C50 C51 C52 C53 178.7(2)
C51 C52 C53 C54 1.2(4)
C52 C53 C54 C55 -0.1(4)
C52 C53 C54 S2 177.14(19)
O5 S2 C54 C55 -124.4(2)
O4 S2 C54 C55 113.9(2)
O6 S2 C54 C55 -4.9(2)
O5 S2 C54 C53 58.4(2)
O4 S2 C54 C53 -63.3(2)
O6 S2 C54 C53 177.95(19)
C53 C54 C55 C56 -1.1(3)
S2 C54 C55 C56 -178.20(17)
C52 C51 C56 C55 0.0(4)
C50 C51 C56 C55 -179.9(2)
C54 C55 C56 C51 1.1(3)
C63 C58 C59 C60 0.5(4)
C57 C58 C59 C60 179.2(2)
C58 C59 C60 C61 -2.6(4)
C59 C60 C61 C62 2.6(4)
C59 C60 C61 S3 -177.31(19)
O8 S3 C61 C62 -143.6(2)
O9 S3 C61 C62 -21.3(2)
O7 S3 C61 C62 97.2(2)
O8 S3 C61 C60 36.3(2)
O9 S3 C61 C60 158.64(19)
O7 S3 C61 C60 -82.9(2)
C60 C61 C62 C63 -0.6(4)
S3 C61 C62 C63 179.35(19)
C61 C62 C63 C58 -1.6(4)
C59 C58 C63 C62 1.6(4)
C57 C58 C63 C62 -177.1(2)
